data_4128180
loop_
_publ_author_name
'Dub, Pavel A.'
'Matsunami, Asuka'
'Kuwata, Shigeki'
'Kayaki, Yoshihito'

_publ_section_title
;
 Cleavage of N-H Bond of Ammonia via Metal-Ligand Cooperation Enables
 Rational Design of a Conceptually New Noyori-Ikariya Catalyst.
;
_journal_issue 6
_journal_name_full 'Journal of the American Chemical Society'
_journal_page_first 2661
_journal_page_last 2677
_journal_paper_doi 10.1021/jacs.8b12961
_journal_volume 141
_journal_year 2019
_chemical_absolute_configuration rmad
_chemical_formula_moiety 'C30 H28 Cl F5 N2 O2 Ru S'
_chemical_formula_sum 'C30 H28 Cl F5 N2 O2 Ru S'
_chemical_formula_weight 712.14
_space_group_crystal_system orthorhombic
_space_group_IT_number 19
_space_group_name_Hall 'P 2ac 2ab'
_space_group_name_H-M_alt 'P 21 21 21'
_symmetry_space_group_name_Hall 'P 2ac 2ab'
_symmetry_space_group_name_H-M 'P 21 21 21'
_atom_sites_solution_hydrogens geom
_atom_sites_solution_primary direct
_atom_sites_solution_secondary difmap
_cell_angle_alpha 90.0000
_cell_angle_beta 90.0000
_cell_angle_gamma 90.0000
_cell_formula_units_Z 8
_cell_length_a 15.605(2)
_cell_length_b 16.467(2)
_cell_length_c 25.342(4)
_cell_measurement_reflns_used 14796
_cell_measurement_temperature 93
_cell_measurement_theta_max 27.49
_cell_measurement_theta_min 3.01
_cell_volume 6512.1(15)
_computing_cell_refinement CrystalClear
_computing_data_collection 'CrystalClear (Rigaku Inc., 2008)'
_computing_data_reduction CrystalClear
_computing_molecular_graphics 'CrystalStructure 4.2.5'
_computing_publication_material 'CrystalStructure 4.2.5 (Rigaku, 2017)'
_computing_structure_refinement 'SHELXL Version 2014/7 (Sheldrick, 2008)'
_computing_structure_solution 'SIR92 (Altomare, et al., 1994)'
_diffrn_ambient_temperature 93
_diffrn_detector_area_resol_mean 7.111
_diffrn_measured_fraction_theta_full 0.997
_diffrn_measured_fraction_theta_max 0.996
_diffrn_measurement_device_type 'Rigaku Saturn724'
_diffrn_measurement_method \w
_diffrn_radiation_type 'Mo K\a'
_diffrn_radiation_wavelength 0.71075
_diffrn_reflns_av_R_equivalents 0.0340
_diffrn_reflns_Laue_measured_fraction_full 0.997
_diffrn_reflns_Laue_measured_fraction_max 0.996
_diffrn_reflns_limit_h_max 20
_diffrn_reflns_limit_h_min -20
_diffrn_reflns_limit_k_max 21
_diffrn_reflns_limit_k_min -21
_diffrn_reflns_limit_l_max 32
_diffrn_reflns_limit_l_min -32
_diffrn_reflns_number 69879
_diffrn_reflns_point_group_measured_fraction_full 0.998
_diffrn_reflns_point_group_measured_fraction_max 0.994
_diffrn_reflns_theta_full 25.242
_diffrn_reflns_theta_max 27.486
_diffrn_reflns_theta_min 3.008
_diffrn_standards_number 0
_exptl_absorpt_coefficient_mu 0.685
_exptl_absorpt_correction_T_max 0.960
_exptl_absorpt_correction_T_min 0.906
_exptl_absorpt_correction_type multi-scan
_exptl_absorpt_process_details 'REQAB (Rigaku, 1998)'
_exptl_crystal_colour yellow
_exptl_crystal_density_diffrn 1.453
_exptl_crystal_density_method 'not measured'
_exptl_crystal_description prism
_exptl_crystal_F_000 2880.00
_exptl_crystal_size_max 0.100
_exptl_crystal_size_mid 0.080
_exptl_crystal_size_min 0.060
_refine_diff_density_max 0.44
_refine_diff_density_min -0.54
_refine_ls_abs_structure_details
;
 Flack x determined using 6172 quotients [(I+)-(I-)]/[(I+)+(I-)]
 (Parsons, Flack and Wagner, Acta Cryst. B69 (2013) 249-259).
;
_refine_ls_abs_structure_Flack -0.030(6)
_refine_ls_extinction_method none
_refine_ls_goodness_of_fit_ref 1.095
_refine_ls_hydrogen_treatment constr
_refine_ls_number_parameters 759
_refine_ls_number_reflns 14875
_refine_ls_number_restraints 0
_refine_ls_R_factor_all 0.0296
_refine_ls_R_factor_gt 0.0282
_refine_ls_shift/su_max 0.001
_refine_ls_structure_factor_coef Fsqd
_refine_ls_weighting_details 'w = 1/[\s^2^(Fo^2^)+(0.0254P)^2^+2.8983P] where P=(Fo^2^+2Fc^2^)/3'
_refine_ls_weighting_scheme calc
_refine_ls_wR_factor_gt 0.0594
_refine_ls_wR_factor_ref 0.0602
_reflns_Friedel_coverage 0.828
_reflns_Friedel_fraction_full 0.999
_reflns_Friedel_fraction_max 0.992
_reflns_number_gt 14420
_reflns_number_total 14875
_reflns_threshold_expression F^2^>2.0\s(F^2^)
_cod_data_source_file ja8b12961_si_002.cif
_cod_data_source_block compound9
_cod_original_cell_volume 6511.8(16)
_cod_database_code 4128180

loop_
_space_group_symop_id
_space_group_symop_operation_xyz
1 +X,+Y,+Z
2 1/2-X,-Y,1/2+Z
3 1/2+X,1/2-Y,-Z
4 -X,1/2+Y,1/2-Z

loop_
_atom_site_label
_atom_site_type_symbol
_atom_site_fract_x
_atom_site_fract_y
_atom_site_fract_z
_atom_site_U_iso_or_equiv
_atom_site_adp_type
_atom_site_occupancy
_atom_site_site_symmetry_order
_atom_site_calc_flag
_atom_site_refinement_flags_posn
_atom_site_refinement_flags_adp
Ru1 Ru 0.84024(2) 0.07453(2) 0.22306(2) 0.01427(6) Uani 1 1 d . .
Ru2 Ru 0.56156(2) 0.35560(2) 0.22976(2) 0.01571(6) Uani 1 1 d . .
Cl1 Cl 0.72850(5) -0.02595(5) 0.20744(3) 0.02151(17) Uani 1 1 d . .
Cl2 Cl 0.61896(5) 0.22033(4) 0.22463(3) 0.01967(15) Uani 1 1 d . .
S1 S 0.92083(5) -0.08911(4) 0.27187(3) 0.01712(15) Uani 1 1 d . .
S2 S 0.74256(5) 0.36128(5) 0.29112(3) 0.01560(15) Uani 1 1 d . .
F1 F 1.08335(13) 0.00418(12) 0.29021(8) 0.0268(5) Uani 1 1 d . .
F2 F 1.20579(13) -0.01928(14) 0.36225(9) 0.0319(5) Uani 1 1 d . .
F3 F 1.19716(14) -0.14744(15) 0.42959(8) 0.0349(5) Uani 1 1 d . .
F4 F 1.05901(16) -0.24829(13) 0.42650(8) 0.0343(5) Uani 1 1 d . .
F5 F 0.93696(14) -0.22792(12) 0.35591(8) 0.0278(5) Uani 1 1 d . .
F6 F 0.74184(14) 0.54100(11) 0.27485(9) 0.0298(4) Uani 1 1 d . .
F7 F 0.80784(17) 0.65876(13) 0.33442(10) 0.0431(6) Uani 1 1 d . .
F8 F 0.89824(17) 0.62097(16) 0.42323(10) 0.0463(7) Uani 1 1 d . .
F9 F 0.92285(16) 0.46352(16) 0.45004(9) 0.0449(6) Uani 1 1 d . .
F10 F 0.85781(14) 0.34441(14) 0.39245(8) 0.0328(5) Uani 1 1 d . .
O1 O 0.96634(14) -0.08547(14) 0.22269(9) 0.0224(5) Uani 1 1 d . .
O2 O 0.85900(14) -0.15289(13) 0.27880(10) 0.0222(5) Uani 1 1 d . .
O3 O 0.76777(14) 0.37894(14) 0.23785(9) 0.0200(5) Uani 1 1 d . .
O4 O 0.77023(15) 0.28486(14) 0.31372(9) 0.0191(5) Uani 1 1 d . .
N1 N 0.75562(17) 0.10984(16) 0.28466(10) 0.0168(6) Uani 1 1 d . .
H1 H 0.7482 0.1646 0.2837 0.020 Uiso 1 1 calc R U
H2 H 0.7036 0.0861 0.2795 0.020 Uiso 1 1 calc R U
N2 N 0.88513(17) -0.00082(15) 0.28662(10) 0.0155(5) Uani 1 1 d . .
N3 N 0.48893(18) 0.30505(18) 0.29183(11) 0.0203(6) Uani 1 1 d . .
H29 H 0.4321 0.3087 0.2842 0.024 Uiso 1 1 calc R U
H30 H 0.5024 0.2516 0.2957 0.024 Uiso 1 1 calc R U
N4 N 0.64251(16) 0.37811(16) 0.29772(10) 0.0149(5) Uani 1 1 d . .
C1 C 0.9461(2) 0.16211(19) 0.22252(13) 0.0209(7) Uani 1 1 d . .
C2 C 0.8693(2) 0.2004(2) 0.20657(14) 0.0236(8) Uani 1 1 d . .
H3 H 0.8509 0.2479 0.2246 0.028 Uiso 1 1 calc R U
C3 C 0.8189(2) 0.1698(2) 0.16426(13) 0.0226(7) Uani 1 1 d . .
H4 H 0.7680 0.1974 0.1542 0.027 Uiso 1 1 calc R U
C4 C 0.8439(2) 0.0991(2) 0.13725(12) 0.0227(7) Uani 1 1 d . .
C5 C 0.9211(2) 0.0588(2) 0.15321(13) 0.0212(7) Uani 1 1 d . .
H5 H 0.9394 0.0111 0.1353 0.025 Uiso 1 1 calc R U
C6 C 0.9698(2) 0.0900(2) 0.19544(13) 0.0208(7) Uani 1 1 d . .
H6 H 1.0201 0.0619 0.2061 0.025 Uiso 1 1 calc R U
C7 C 0.9977(3) 0.1929(2) 0.26856(16) 0.0315(8) Uani 1 1 d . .
H7 H 1.0487 0.2212 0.2555 0.047 Uiso 1 1 calc R U
H8 H 1.0153 0.1469 0.2907 0.047 Uiso 1 1 calc R U
H9 H 0.9628 0.2304 0.2895 0.047 Uiso 1 1 calc R U
C8 C 0.7902(3) 0.0628(2) 0.09332(14) 0.0297(8) Uani 1 1 d . .
H10 H 0.7901 0.0024 0.0976 0.036 Uiso 1 1 calc R U
C9 C 0.6959(3) 0.0925(3) 0.09374(16) 0.0398(10) Uani 1 1 d . .
H11 H 0.6646 0.0671 0.0646 0.060 Uiso 1 1 calc R U
H12 H 0.6690 0.0776 0.1273 0.060 Uiso 1 1 calc R U
H13 H 0.6946 0.1517 0.0896 0.060 Uiso 1 1 calc R U
C10 C 0.8327(3) 0.0830(3) 0.04017(13) 0.0342(9) Uani 1 1 d . .
H14 H 0.7986 0.0599 0.0114 0.051 Uiso 1 1 calc R U
H15 H 0.8360 0.1421 0.0360 0.051 Uiso 1 1 calc R U
H16 H 0.8906 0.0600 0.0393 0.051 Uiso 1 1 calc R U
C11 C 1.0039(2) -0.1097(2) 0.31968(13) 0.0191(7) Uani 1 1 d . .
C12 C 1.0751(2) -0.05946(19) 0.32254(13) 0.0191(7) Uani 1 1 d . .
C13 C 1.1391(2) -0.0706(2) 0.35954(13) 0.0226(7) Uani 1 1 d . .
C14 C 1.1346(2) -0.1347(2) 0.39397(13) 0.0251(8) Uani 1 1 d . .
C15 C 1.0649(3) -0.1861(2) 0.39230(13) 0.0241(7) Uani 1 1 d . .
C16 C 1.0009(2) -0.1743(2) 0.35540(14) 0.0221(7) Uani 1 1 d . .
C17 C 0.7895(2) 0.08597(19) 0.33711(12) 0.0139(6) Uani 1 1 d . .
H17 H 0.8381 0.1231 0.3461 0.017 Uiso 1 1 calc R U
C18 C 0.8248(2) -0.00052(19) 0.33249(12) 0.0151(6) Uani 1 1 d . .
H18 H 0.7763 -0.0384 0.3248 0.018 Uiso 1 1 calc R U
C19 C 0.7232(2) 0.09217(19) 0.38048(12) 0.0168(6) Uani 1 1 d . .
C20 C 0.6474(2) 0.0474(2) 0.37819(14) 0.0273(8) Uani 1 1 d . .
H19 H 0.6356 0.0154 0.3478 0.033 Uiso 1 1 calc R U
C21 C 0.5890(2) 0.0486(3) 0.41922(16) 0.0336(9) Uani 1 1 d . .
H20 H 0.5377 0.0179 0.4167 0.040 Uiso 1 1 calc R U
C22 C 0.6051(3) 0.0942(2) 0.46377(15) 0.0299(9) Uani 1 1 d . .
H21 H 0.5655 0.0942 0.4923 0.036 Uiso 1 1 calc R U
C23 C 0.6795(2) 0.1400(2) 0.46658(13) 0.0278(8) Uani 1 1 d . .
H22 H 0.6907 0.1721 0.4969 0.033 Uiso 1 1 calc R U
C24 C 0.7379(2) 0.1390(2) 0.42483(13) 0.0211(7) Uani 1 1 d . .
H23 H 0.7885 0.1710 0.4270 0.025 Uiso 1 1 calc R U
C25 C 0.8660(2) -0.0254(2) 0.38403(13) 0.0201(7) Uani 1 1 d . .
C26 C 0.9344(2) 0.0187(2) 0.40448(14) 0.0250(7) Uani 1 1 d . .
H24 H 0.9552 0.0648 0.3859 0.030 Uiso 1 1 calc R U
C27 C 0.9727(3) -0.0040(3) 0.45203(15) 0.0357(10) Uani 1 1 d . .
H25 H 1.0189 0.0268 0.4659 0.043 Uiso 1 1 calc R U
C28 C 0.9429(3) -0.0720(3) 0.47899(15) 0.0429(11) Uani 1 1 d . .
H26 H 0.9696 -0.0884 0.5110 0.051 Uiso 1 1 calc R U
C29 C 0.8742(3) -0.1156(3) 0.45908(17) 0.0413(11) Uani 1 1 d . .
H27 H 0.8534 -0.1617 0.4776 0.050 Uiso 1 1 calc R U
C30 C 0.8354(3) -0.0919(2) 0.41168(14) 0.0282(8) Uani 1 1 d . .
H28 H 0.7878 -0.1216 0.3984 0.034 Uiso 1 1 calc R U
C31 C 0.5316(2) 0.4849(2) 0.21755(14) 0.0255(8) Uani 1 1 d . .
C32 C 0.4576(2) 0.4353(2) 0.21072(14) 0.0261(8) Uani 1 1 d . .
H31 H 0.4078 0.4461 0.2312 0.031 Uiso 1 1 calc R U
C33 C 0.4565(2) 0.3699(2) 0.17386(14) 0.0259(8) Uani 1 1 d . .
H32 H 0.4055 0.3392 0.1690 0.031 Uiso 1 1 calc R U
C34 C 0.5301(2) 0.3506(2) 0.14464(12) 0.0225(7) Uani 1 1 d . .
C35 C 0.6066(2) 0.3984(2) 0.15262(13) 0.0224(7) Uani 1 1 d . .
H33 H 0.6574 0.3854 0.1338 0.027 Uiso 1 1 calc R U
C36 C 0.6064(2) 0.4640(2) 0.18813(13) 0.0214(7) Uani 1 1 d . .
H34 H 0.6571 0.4951 0.1926 0.026 Uiso 1 1 calc R U
C37 C 0.5317(3) 0.5537(2) 0.25638(17) 0.0392(10) Uani 1 1 d . .
H35 H 0.5874 0.5560 0.2742 0.059 Uiso 1 1 calc R U
H36 H 0.4864 0.5451 0.2825 0.059 Uiso 1 1 calc R U
H37 H 0.5216 0.6050 0.2377 0.059 Uiso 1 1 calc R U
C38 C 0.5341(3) 0.2795(2) 0.10664(14) 0.0311(9) Uani 1 1 d . .
H38 H 0.5917 0.2535 0.1106 0.037 Uiso 1 1 calc R U
C39 C 0.4663(3) 0.2143(3) 0.11639(19) 0.0457(11) Uani 1 1 d . .
H39 H 0.4730 0.1706 0.0904 0.068 Uiso 1 1 calc R U
H40 H 0.4733 0.1921 0.1520 0.068 Uiso 1 1 calc R U
H41 H 0.4091 0.2382 0.1130 0.068 Uiso 1 1 calc R U
C40 C 0.5283(4) 0.3143(3) 0.05018(16) 0.0531(14) Uani 1 1 d . .
H42 H 0.5308 0.2698 0.0246 0.080 Uiso 1 1 calc R U
H43 H 0.4742 0.3438 0.0460 0.080 Uiso 1 1 calc R U
H44 H 0.5763 0.3515 0.0441 0.080 Uiso 1 1 calc R U
C41 C 0.7866(2) 0.5190(2) 0.31777(13) 0.0214(7) Uani 1 1 d . .
C42 C 0.8207(2) 0.5809(2) 0.34816(15) 0.0284(8) Uani 1 1 d . .
C43 C 0.8655(2) 0.5626(2) 0.39296(15) 0.0302(9) Uani 1 1 d . .
C44 C 0.8773(2) 0.4817(3) 0.40649(15) 0.0305(9) Uani 1 1 d . .
C45 C 0.8433(2) 0.4204(2) 0.37587(13) 0.0240(7) Uani 1 1 d . .
C46 C 0.7957(2) 0.4371(2) 0.33100(13) 0.0195(7) Uani 1 1 d . .
C47 C 0.5074(2) 0.3493(2) 0.34150(12) 0.0184(6) Uani 1 1 d . .
H45 H 0.4895 0.4071 0.3366 0.022 Uiso 1 1 calc R U
C48 C 0.6054(2) 0.3476(2) 0.34820(12) 0.0157(6) Uani 1 1 d . .
H46 H 0.6238 0.2899 0.3532 0.019 Uiso 1 1 calc R U
C49 C 0.4603(2) 0.3160(2) 0.38886(14) 0.0212(7) Uani 1 1 d . .
C50 C 0.4573(3) 0.2328(2) 0.39932(16) 0.0318(9) Uani 1 1 d . .
H47 H 0.4840 0.1956 0.3759 0.038 Uiso 1 1 calc R U
C51 C 0.4157(3) 0.2046(3) 0.44375(17) 0.0361(10) Uani 1 1 d . .
H48 H 0.4133 0.1479 0.4503 0.043 Uiso 1 1 calc R U
C52 C 0.3776(3) 0.2574(3) 0.47873(16) 0.0366(10) Uani 1 1 d . .
H49 H 0.3500 0.2374 0.5095 0.044 Uiso 1 1 calc R U
C53 C 0.3799(3) 0.3399(3) 0.46856(17) 0.0467(12) Uani 1 1 d . .
H50 H 0.3531 0.3770 0.4921 0.056 Uiso 1 1 calc R U
C54 C 0.4218(3) 0.3685(2) 0.42345(16) 0.0360(10) Uani 1 1 d . .
H51 H 0.4235 0.4252 0.4167 0.043 Uiso 1 1 calc R U
C55 C 0.6326(2) 0.3962(2) 0.39629(13) 0.0181(7) Uani 1 1 d . .
C56 C 0.6653(2) 0.3562(2) 0.43998(13) 0.0250(7) Uani 1 1 d . .
H52 H 0.6693 0.2987 0.4398 0.030 Uiso 1 1 calc R U
C57 C 0.6924(3) 0.3996(2) 0.48441(14) 0.0307(9) Uani 1 1 d . .
H53 H 0.7149 0.3714 0.5140 0.037 Uiso 1 1 calc R U
C58 C 0.6867(2) 0.4833(2) 0.48535(15) 0.0305(9) Uani 1 1 d . .
H54 H 0.7058 0.5129 0.5153 0.037 Uiso 1 1 calc R U
C59 C 0.6525(2) 0.5239(2) 0.44185(14) 0.0278(8) Uani 1 1 d . .
H55 H 0.6479 0.5814 0.4423 0.033 Uiso 1 1 calc R U
C60 C 0.6250(2) 0.4804(2) 0.39765(14) 0.0219(7) Uani 1 1 d . .
H56 H 0.6011 0.5084 0.3684 0.026 Uiso 1 1 calc R U

loop_
_atom_site_aniso_label
_atom_site_aniso_U_11
_atom_site_aniso_U_22
_atom_site_aniso_U_33
_atom_site_aniso_U_23
_atom_site_aniso_U_13
_atom_site_aniso_U_12
Ru1 0.01360(11) 0.01527(11) 0.01394(11) 0.00054(10) 0.00211(10) 0.00109(9)
Ru2 0.01379(11) 0.01824(12) 0.01511(12) 0.00018(10) -0.00039(10) 0.00374(10)
Cl1 0.0191(4) 0.0243(4) 0.0212(4) 0.0005(3) -0.0017(3) -0.0041(3)
Cl2 0.0192(4) 0.0180(3) 0.0219(4) -0.0012(3) -0.0025(3) 0.0029(3)
S1 0.0179(4) 0.0148(3) 0.0186(4) -0.0019(3) -0.0006(3) 0.0028(3)
S2 0.0141(4) 0.0175(4) 0.0152(3) -0.0005(3) 0.0009(3) 0.0014(3)
F1 0.0206(10) 0.0242(10) 0.0355(12) 0.0072(9) -0.0002(9) -0.0027(8)
F2 0.0187(11) 0.0380(13) 0.0390(13) -0.0076(10) -0.0026(9) -0.0015(10)
F3 0.0310(12) 0.0435(13) 0.0302(11) -0.0039(11) -0.0123(9) 0.0127(11)
F4 0.0467(14) 0.0283(12) 0.0280(11) 0.0094(9) -0.0034(11) 0.0085(11)
F5 0.0314(12) 0.0202(10) 0.0317(11) 0.0049(8) -0.0019(10) -0.0049(9)
F6 0.0367(12) 0.0214(9) 0.0313(11) 0.0018(9) -0.0061(10) -0.0032(9)
F7 0.0570(16) 0.0219(12) 0.0503(15) -0.0023(10) -0.0019(13) -0.0145(11)
F8 0.0520(16) 0.0489(15) 0.0379(14) -0.0169(11) -0.0019(12) -0.0237(13)
F9 0.0412(15) 0.0618(17) 0.0317(12) -0.0043(11) -0.0169(11) -0.0078(13)
F10 0.0342(13) 0.0334(12) 0.0306(11) 0.0015(9) -0.0119(10) 0.0059(10)
O1 0.0251(12) 0.0235(11) 0.0187(11) -0.0026(10) 0.0036(10) 0.0076(10)
O2 0.0238(12) 0.0146(10) 0.0282(12) -0.0013(10) -0.0045(10) 0.0021(9)
O3 0.0169(12) 0.0256(12) 0.0175(12) 0.0020(9) 0.0035(9) 0.0030(9)
O4 0.0169(12) 0.0198(11) 0.0207(12) 0.0010(9) 0.0000(9) 0.0041(9)
N1 0.0163(13) 0.0177(12) 0.0164(14) 0.0026(10) 0.0018(11) 0.0029(10)
N2 0.0159(13) 0.0141(12) 0.0166(13) 0.0022(10) 0.0014(10) 0.0030(10)
N3 0.0171(14) 0.0257(15) 0.0182(14) 0.0009(11) 0.0019(11) 0.0000(12)
N4 0.0128(13) 0.0199(13) 0.0119(12) -0.0013(10) -0.0009(10) 0.0000(10)
C1 0.0215(16) 0.0241(16) 0.0171(15) 0.0018(13) 0.0024(14) -0.0082(13)
C2 0.034(2) 0.0134(15) 0.0229(17) 0.0055(13) 0.0112(15) -0.0001(14)
C3 0.0217(18) 0.0262(17) 0.0199(16) 0.0112(14) 0.0015(13) 0.0025(14)
C4 0.0269(18) 0.0280(18) 0.0133(15) 0.0040(13) 0.0036(14) -0.0041(15)
C5 0.0246(18) 0.0217(17) 0.0171(15) -0.0002(13) 0.0129(13) 0.0019(14)
C6 0.0151(16) 0.0242(17) 0.0232(17) 0.0088(14) 0.0090(13) 0.0008(13)
C7 0.035(2) 0.0308(19) 0.029(2) -0.0002(16) -0.0043(18) -0.0142(16)
C8 0.033(2) 0.035(2) 0.0210(17) -0.0017(16) 0.0010(15) -0.0051(17)
C9 0.036(2) 0.057(3) 0.027(2) 0.0028(19) -0.0043(18) 0.001(2)
C10 0.042(2) 0.044(2) 0.0161(16) -0.0074(16) 0.0030(16) -0.003(2)
C11 0.0193(17) 0.0178(15) 0.0204(16) -0.0001(13) 0.0019(13) 0.0070(13)
C12 0.0182(17) 0.0178(16) 0.0214(16) -0.0014(12) 0.0039(13) 0.0036(13)
C13 0.0180(17) 0.0242(17) 0.0257(17) -0.0077(14) 0.0006(13) 0.0029(14)
C14 0.0247(18) 0.0315(19) 0.0193(16) -0.0060(14) -0.0048(13) 0.0110(15)
C15 0.033(2) 0.0189(16) 0.0201(16) 0.0025(13) -0.0012(15) 0.0064(15)
C16 0.0228(18) 0.0174(16) 0.0262(18) -0.0046(13) 0.0035(14) 0.0043(13)
C17 0.0134(15) 0.0157(15) 0.0127(14) -0.0002(12) -0.0004(12) 0.0018(12)
C18 0.0141(16) 0.0166(15) 0.0146(14) -0.0001(11) 0.0005(12) -0.0010(12)
C19 0.0171(16) 0.0184(16) 0.0150(15) 0.0015(12) 0.0011(12) 0.0026(12)
C20 0.0240(19) 0.0333(19) 0.0246(18) -0.0108(15) 0.0049(15) -0.0063(16)
C21 0.0195(19) 0.042(2) 0.040(2) -0.0041(18) 0.0099(16) -0.0075(17)
C22 0.032(2) 0.031(2) 0.0265(19) 0.0038(15) 0.0140(16) 0.0064(16)
C23 0.036(2) 0.0322(19) 0.0156(15) -0.0035(15) 0.0061(14) 0.0042(17)
C24 0.0220(17) 0.0225(16) 0.0188(16) -0.0033(14) 0.0004(13) -0.0006(14)
C25 0.0196(17) 0.0237(17) 0.0171(16) -0.0010(13) 0.0021(13) 0.0082(14)
C26 0.0219(18) 0.0315(19) 0.0216(17) -0.0045(14) -0.0025(15) 0.0078(16)
C27 0.029(2) 0.055(3) 0.0231(19) -0.0103(18) -0.0068(16) 0.0163(19)
C28 0.039(2) 0.071(3) 0.0181(17) 0.008(2) -0.0027(17) 0.023(2)
C29 0.041(2) 0.054(3) 0.029(2) 0.0182(19) 0.0078(18) 0.015(2)
C30 0.0264(19) 0.033(2) 0.0246(17) 0.0083(15) 0.0065(15) 0.0072(16)
C31 0.039(2) 0.0169(16) 0.0208(18) 0.0043(13) -0.0036(15) 0.0150(15)
C32 0.0186(17) 0.0326(19) 0.0272(18) 0.0058(15) -0.0018(14) 0.0127(15)
C33 0.0192(17) 0.035(2) 0.0235(17) 0.0051(15) -0.0067(14) 0.0071(15)
C34 0.0222(17) 0.0307(18) 0.0147(15) 0.0038(14) -0.0041(13) 0.0050(15)
C35 0.0255(19) 0.0268(18) 0.0149(16) 0.0058(13) 0.0030(14) 0.0059(15)
C36 0.0260(19) 0.0190(16) 0.0193(17) 0.0066(13) 0.0009(14) 0.0029(14)
C37 0.052(3) 0.028(2) 0.038(2) -0.0033(17) -0.002(2) 0.0184(19)
C38 0.040(2) 0.031(2) 0.0219(18) -0.0041(15) -0.0082(16) 0.0037(17)
C39 0.045(3) 0.045(3) 0.047(3) -0.014(2) -0.014(2) -0.006(2)
C40 0.089(4) 0.050(3) 0.020(2) -0.0063(19) -0.010(2) 0.013(3)
C41 0.0200(17) 0.0247(18) 0.0196(16) 0.0017(14) 0.0018(14) -0.0046(14)
C42 0.029(2) 0.0257(18) 0.0309(19) -0.0028(16) 0.0065(15) -0.0075(16)
C43 0.0245(19) 0.039(2) 0.0273(19) -0.0129(16) 0.0030(15) -0.0156(17)
C44 0.0206(18) 0.046(2) 0.0243(19) -0.0037(17) -0.0037(15) -0.0076(17)
C45 0.0208(17) 0.0279(17) 0.0233(16) -0.0016(14) 0.0016(14) -0.0032(16)
C46 0.0132(15) 0.0243(17) 0.0210(16) -0.0031(13) 0.0029(13) -0.0015(13)
C47 0.0145(15) 0.0234(16) 0.0172(15) 0.0008(13) 0.0028(12) 0.0033(14)
C48 0.0165(15) 0.0169(15) 0.0136(14) 0.0015(12) 0.0016(12) 0.0041(13)
C49 0.0152(17) 0.0278(18) 0.0207(17) -0.0014(14) 0.0035(13) 0.0000(14)
C50 0.036(2) 0.0267(19) 0.033(2) 0.0056(16) 0.0127(17) 0.0046(16)
C51 0.040(2) 0.032(2) 0.037(2) 0.0077(17) 0.0116(19) 0.0023(18)
C52 0.035(2) 0.049(3) 0.026(2) 0.0015(18) 0.0130(17) -0.014(2)
C53 0.060(3) 0.040(3) 0.040(2) -0.015(2) 0.030(2) -0.013(2)
C54 0.044(2) 0.027(2) 0.037(2) -0.0088(16) 0.0190(19) -0.0104(18)
C55 0.0151(16) 0.0217(16) 0.0174(16) -0.0038(12) 0.0051(12) 0.0006(13)
C56 0.0269(18) 0.0278(18) 0.0203(16) -0.0014(14) 0.0010(14) 0.0021(16)
C57 0.033(2) 0.042(2) 0.0171(17) -0.0012(15) -0.0037(15) 0.0020(18)
C58 0.0257(19) 0.043(2) 0.0232(18) -0.0139(17) 0.0023(15) -0.0022(17)
C59 0.0253(19) 0.0264(18) 0.0318(19) -0.0108(15) 0.0051(16) -0.0027(16)
C60 0.0182(17) 0.0232(17) 0.0244(17) -0.0011(14) 0.0033(14) 0.0031(14)

loop_
_atom_type_symbol
_atom_type_description
_atom_type_scat_dispersion_real
_atom_type_scat_dispersion_imag
_atom_type_scat_source
C C 0.0033 0.0016
;
International Tables for Crystallography
(Vol. C, Tables 4.2.6.8 and 6.1.1.4)
;
H H 0.0000 0.0000
;
International Tables for Crystallography
(Vol. C, Table 6.1.1.4)
;
Cl Cl 0.1484 0.1585
;
International Tables for Crystallography
(Vol. C, Tables 4.2.6.8 and 6.1.1.4)
;
F F 0.0171 0.0103
;
International Tables for Crystallography
(Vol. C, Tables 4.2.6.8 and 6.1.1.4)
;
N N 0.0061 0.0033
;
International Tables for Crystallography
(Vol. C, Tables 4.2.6.8 and 6.1.1.4)
;
O O 0.0106 0.0060
;
International Tables for Crystallography
(Vol. C, Tables 4.2.6.8 and 6.1.1.4)
;
Ru Ru -1.2594 0.8363
;
International Tables for Crystallography
(Vol. C, Tables 4.2.6.8 and 6.1.1.4)
;
S S 0.1246 0.1234
;
International Tables for Crystallography
(Vol. C, Tables 4.2.6.8 and 6.1.1.4)
;

loop_
_geom_angle_atom_site_label_1
_geom_angle_atom_site_label_2
_geom_angle_atom_site_label_3
_geom_angle
N1 Ru1 N2 79.06(10)
N1 Ru1 C6 142.11(12)
N2 Ru1 C6 90.32(11)
N1 Ru1 C2 90.58(12)
N2 Ru1 C2 129.01(13)
C6 Ru1 C2 68.12(13)
N1 Ru1 C5 169.80(11)
N2 Ru1 C5 110.47(11)
C6 Ru1 C5 37.87(13)
C2 Ru1 C5 80.58(13)
N1 Ru1 C3 102.07(12)
N2 Ru1 C3 166.61(12)
C6 Ru1 C3 80.63(13)
C2 Ru1 C3 38.13(14)
C5 Ru1 C3 67.80(13)
N1 Ru1 C1 107.01(12)
N2 Ru1 C1 97.98(11)
C6 Ru1 C1 38.15(12)
C2 Ru1 C1 37.85(13)
C5 Ru1 C1 68.83(13)
C3 Ru1 C1 68.83(13)
N1 Ru1 C4 133.44(12)
N2 Ru1 C4 146.44(12)
C6 Ru1 C4 68.60(13)
C2 Ru1 C4 68.24(13)
C5 Ru1 C4 38.02(13)
C3 Ru1 C4 37.24(13)
C1 Ru1 C4 81.62(13)
N1 Ru1 Cl1 81.98(8)
N2 Ru1 Cl1 87.88(7)
C6 Ru1 Cl1 134.34(10)
C2 Ru1 Cl1 140.33(11)
C5 Ru1 Cl1 101.57(9)
C3 Ru1 Cl1 105.51(10)
C1 Ru1 Cl1 170.01(9)
C4 Ru1 Cl1 89.02(10)
N3 Ru2 C32 90.16(13)
N3 Ru2 N4 77.77(11)
C32 Ru2 N4 121.03(12)
N3 Ru2 C33 97.06(13)
C32 Ru2 C33 38.51(14)
N4 Ru2 C33 159.42(12)
N3 Ru2 C36 148.53(12)
C32 Ru2 C36 68.51(14)
N4 Ru2 C36 93.28(12)
C33 Ru2 C36 80.73(14)
N3 Ru2 C35 164.40(12)
C32 Ru2 C35 81.09(13)
N4 Ru2 C35 117.81(12)
C33 Ru2 C35 68.11(14)
C36 Ru2 C35 37.44(13)
N3 Ru2 C31 111.86(13)
C32 Ru2 C31 38.28(14)
N4 Ru2 C31 94.01(12)
C33 Ru2 C31 69.17(14)
C36 Ru2 C31 37.92(13)
C35 Ru2 C31 68.42(13)
N3 Ru2 C34 126.32(12)
C32 Ru2 C34 68.62(13)
N4 Ru2 C34 155.48(12)
C33 Ru2 C34 37.25(13)
C36 Ru2 C34 68.40(13)
C35 Ru2 C34 38.26(13)
C31 Ru2 C34 81.51(13)
N3 Ru2 Cl2 82.82(8)
C32 Ru2 Cl2 146.91(10)
N4 Ru2 Cl2 89.10(7)
C33 Ru2 Cl2 110.21(10)
C36 Ru2 Cl2 127.63(9)
C35 Ru2 Cl2 97.47(9)
C31 Ru2 Cl2 165.32(10)
C34 Ru2 Cl2 89.73(10)
O1 S1 O2 117.95(14)
O1 S1 N2 109.69(13)
O2 S1 N2 113.67(14)
O1 S1 C11 103.61(15)
O2 S1 C11 105.22(15)
N2 S1 C11 105.28(14)
O3 S2 O4 117.77(14)
O3 S2 N4 109.37(14)
O4 S2 N4 113.67(14)
O3 S2 C46 105.08(15)
O4 S2 C46 104.02(15)
N4 S2 C46 105.69(14)
C17 N1 Ru1 111.38(19)
C17 N1 H1 109.4
Ru1 N1 H1 109.4
C17 N1 H2 109.4
Ru1 N1 H2 109.4
H1 N1 H2 108.0
C18 N2 S1 113.8(2)
C18 N2 Ru1 112.04(18)
S1 N2 Ru1 117.54(14)
C47 N3 Ru2 109.5(2)
C47 N3 H29 109.8
Ru2 N3 H29 109.8
C47 N3 H30 109.8
Ru2 N3 H30 109.8
H29 N3 H30 108.2
C48 N4 S2 114.3(2)
C48 N4 Ru2 113.40(18)
S2 N4 Ru2 117.23(14)
C2 C1 C6 117.2(3)
C2 C1 C7 121.7(3)
C6 C1 C7 121.0(3)
C2 C1 Ru1 69.95(19)
C6 C1 Ru1 69.50(18)
C7 C1 Ru1 128.3(2)
C1 C2 C3 121.8(3)
C1 C2 Ru1 72.21(18)
C3 C2 Ru1 71.96(19)
C1 C2 H3 119.1
C3 C2 H3 119.1
Ru1 C2 H3 129.2
C4 C3 C2 120.5(3)
C4 C3 Ru1 72.26(19)
C2 C3 Ru1 69.91(18)
C4 C3 H4 119.8
C2 C3 H4 119.8
Ru1 C3 H4 130.7
C3 C4 C5 118.6(3)
C3 C4 C8 122.1(3)
C5 C4 C8 119.3(3)
C3 C4 Ru1 70.49(18)
C5 C4 Ru1 70.10(18)
C8 C4 Ru1 129.4(2)
C6 C5 C4 119.9(3)
C6 C5 Ru1 69.75(18)
C4 C5 Ru1 71.88(18)
C6 C5 H5 120.0
C4 C5 H5 120.0
Ru1 C5 H5 131.0
C5 C6 C1 122.0(3)
C5 C6 Ru1 72.38(19)
C1 C6 Ru1 72.35(18)
C5 C6 H6 119.0
C1 C6 H6 119.0
Ru1 C6 H6 128.7
C1 C7 H7 109.5
C1 C7 H8 109.5
H7 C7 H8 109.5
C1 C7 H9 109.5
H7 C7 H9 109.5
H8 C7 H9 109.5
C4 C8 C10 108.6(3)
C4 C8 C9 113.2(3)
C10 C8 C9 110.3(3)
C4 C8 H10 108.2
C10 C8 H10 108.2
C9 C8 H10 108.2
C8 C9 H11 109.5
C8 C9 H12 109.5
H11 C9 H12 109.5
C8 C9 H13 109.5
H11 C9 H13 109.5
H12 C9 H13 109.5
C8 C10 H14 109.5
C8 C10 H15 109.5
H14 C10 H15 109.5
C8 C10 H16 109.5
H14 C10 H16 109.5
H15 C10 H16 109.5
C12 C11 C16 116.6(3)
C12 C11 S1 119.8(3)
C16 C11 S1 123.6(3)
F1 C12 C13 116.7(3)
F1 C12 C11 120.9(3)
C13 C12 C11 122.4(3)
F2 C13 C14 119.5(3)
F2 C13 C12 120.8(3)
C14 C13 C12 119.7(3)
F3 C14 C13 120.5(3)
F3 C14 C15 119.8(3)
C13 C14 C15 119.6(3)
F4 C15 C14 120.1(3)
F4 C15 C16 119.6(3)
C14 C15 C16 120.3(3)
F5 C16 C15 116.2(3)
F5 C16 C11 122.4(3)
C15 C16 C11 121.4(3)
N1 C17 C19 113.0(3)
N1 C17 C18 107.8(2)
C19 C17 C18 111.4(3)
N1 C17 H17 108.2
C19 C17 H17 108.2
C18 C17 H17 108.2
N2 C18 C25 113.8(3)
N2 C18 C17 106.8(2)
C25 C18 C17 109.8(2)
N2 C18 H18 108.8
C25 C18 H18 108.8
C17 C18 H18 108.8
C24 C19 C20 118.0(3)
C24 C19 C17 121.0(3)
C20 C19 C17 120.9(3)
C21 C20 C19 121.3(3)
C21 C20 H19 119.3
C19 C20 H19 119.3
C22 C21 C20 120.3(4)
C22 C21 H20 119.9
C20 C21 H20 119.9
C21 C22 C23 119.4(3)
C21 C22 H21 120.3
C23 C22 H21 120.3
C22 C23 C24 120.1(3)
C22 C23 H22 119.9
C24 C23 H22 119.9
C19 C24 C23 120.9(3)
C19 C24 H23 119.6
C23 C24 H23 119.6
C30 C25 C26 119.3(3)
C30 C25 C18 120.3(3)
C26 C25 C18 120.4(3)
C25 C26 C27 120.7(4)
C25 C26 H24 119.7
C27 C26 H24 119.7
C28 C27 C26 119.8(4)
C28 C27 H25 120.1
C26 C27 H25 120.1
C29 C28 C27 119.8(4)
C29 C28 H26 120.1
C27 C28 H26 120.1
C28 C29 C30 120.2(4)
C28 C29 H27 119.9
C30 C29 H27 119.9
C25 C30 C29 120.2(4)
C25 C30 H28 119.9
C29 C30 H28 119.9
C32 C31 C36 117.5(3)
C32 C31 C37 120.9(3)
C36 C31 C37 121.6(4)
C32 C31 Ru2 68.61(19)
C36 C31 Ru2 70.54(18)
C37 C31 Ru2 129.6(2)
C33 C32 C31 121.5(3)
C33 C32 Ru2 72.16(19)
C31 C32 Ru2 73.11(19)
C33 C32 H31 119.3
C31 C32 H31 119.3
Ru2 C32 H31 127.6
C34 C33 C32 120.5(3)
C34 C33 Ru2 72.69(19)
C32 C33 Ru2 69.33(19)
C34 C33 H32 119.8
C32 C33 H32 119.8
Ru2 C33 H32 131.0
C33 C34 C35 118.6(3)
C33 C34 C38 123.0(3)
C35 C34 C38 118.4(3)
C33 C34 Ru2 70.07(19)
C35 C34 Ru2 70.10(18)
C38 C34 Ru2 129.7(2)
C36 C35 C34 120.4(3)
C36 C35 Ru2 71.09(19)
C34 C35 Ru2 71.63(19)
C36 C35 H33 119.8
C34 C35 H33 119.8
Ru2 C35 H33 130.1
C35 C36 C31 121.4(3)
C35 C36 Ru2 71.47(19)
C31 C36 Ru2 71.54(19)
C35 C36 H34 119.3
C31 C36 H34 119.3
Ru2 C36 H34 130.4
C31 C37 H35 109.5
C31 C37 H36 109.5
H35 C37 H36 109.5
C31 C37 H37 109.5
H35 C37 H37 109.5
H36 C37 H37 109.5
C34 C38 C39 114.3(3)
C34 C38 C40 107.4(3)
C39 C38 C40 111.7(4)
C34 C38 H38 107.7
C39 C38 H38 107.7
C40 C38 H38 107.7
C38 C39 H39 109.5
C38 C39 H40 109.5
H39 C39 H40 109.5
C38 C39 H41 109.5
H39 C39 H41 109.5
H40 C39 H41 109.5
C38 C40 H42 109.5
C38 C40 H43 109.5
H42 C40 H43 109.5
C38 C40 H44 109.5
H42 C40 H44 109.5
H43 C40 H44 109.5
F6 C41 C42 117.0(3)
F6 C41 C46 120.5(3)
C42 C41 C46 122.5(3)
F7 C42 C43 120.1(3)
F7 C42 C41 120.0(3)
C43 C42 C41 119.9(4)
F8 C43 C42 121.1(4)
F8 C43 C44 119.9(4)
C42 C43 C44 119.0(3)
F9 C44 C45 120.1(4)
F9 C44 C43 119.1(3)
C45 C44 C43 120.8(3)
F10 C45 C44 116.2(3)
F10 C45 C46 122.2(3)
C44 C45 C46 121.5(3)
C45 C46 C41 116.3(3)
C45 C46 S2 124.6(3)
C41 C46 S2 119.1(3)
N3 C47 C49 113.7(3)
N3 C47 C48 106.1(3)
C49 C47 C48 112.9(3)
N3 C47 H45 108.0
C49 C47 H45 108.0
C48 C47 H45 108.0
N4 C48 C55 113.7(3)
N4 C48 C47 106.6(2)
C55 C48 C47 110.9(3)
N4 C48 H46 108.5
C55 C48 H46 108.5
C47 C48 H46 108.5
C54 C49 C50 118.9(3)
C54 C49 C47 119.5(3)
C50 C49 C47 121.6(3)
C51 C50 C49 120.0(4)
C51 C50 H47 120.0
C49 C50 H47 120.0
C52 C51 C50 121.1(4)
C52 C51 H48 119.5
C50 C51 H48 119.5
C51 C52 C53 119.3(4)
C51 C52 H49 120.4
C53 C52 H49 120.4
C52 C53 C54 119.6(4)
C52 C53 H50 120.2
C54 C53 H50 120.2
C49 C54 C53 121.1(4)
C49 C54 H51 119.5
C53 C54 H51 119.5
C56 C55 C60 119.0(3)
C56 C55 C48 119.6(3)
C60 C55 C48 121.5(3)
C55 C56 C57 120.8(4)
C55 C56 H52 119.6
C57 C56 H52 119.6
C58 C57 C56 120.3(4)
C58 C57 H53 119.9
C56 C57 H53 119.9
C57 C58 C59 119.3(3)
C57 C58 H54 120.4
C59 C58 H54 120.4
C58 C59 C60 120.3(3)
C58 C59 H55 119.8
C60 C59 H55 119.8
C55 C60 C59 120.3(3)
C55 C60 H56 119.8
C59 C60 H56 119.8

loop_
_geom_bond_atom_site_label_1
_geom_bond_atom_site_label_2
_geom_bond_distance
Ru1 N1 2.126(3)
Ru1 N2 2.150(3)
Ru1 C6 2.155(3)
Ru1 C2 2.163(3)
Ru1 C5 2.189(3)
Ru1 C3 2.190(3)
Ru1 C1 2.192(3)
Ru1 C4 2.213(3)
Ru1 Cl1 2.4362(9)
Ru2 N3 2.110(3)
Ru2 C32 2.143(3)
Ru2 N4 2.168(3)
Ru2 C33 2.180(3)
Ru2 C36 2.189(3)
Ru2 C35 2.193(3)
Ru2 C31 2.202(3)
Ru2 C34 2.214(3)
Ru2 Cl2 2.4042(8)
S1 O1 1.436(2)
S1 O2 1.437(2)
S1 N2 1.601(3)
S1 C11 1.806(3)
S2 O3 1.436(2)
S2 O4 1.448(2)
S2 N4 1.594(3)
S2 C46 1.808(3)
F1 C12 1.337(4)
F2 C13 1.342(4)
F3 C14 1.346(4)
F4 C15 1.345(4)
F5 C16 1.332(4)
F6 C41 1.342(4)
F7 C42 1.344(4)
F8 C43 1.331(4)
F9 C44 1.347(4)
F10 C45 1.339(4)
N1 C17 1.483(4)
N1 H1 0.9100
N1 H2 0.9100
N2 C18 1.496(4)
N3 C47 1.483(4)
N3 H29 0.9100
N3 H30 0.9100
N4 C48 1.492(4)
C1 C2 1.413(5)
C1 C6 1.421(5)
C1 C7 1.506(5)
C2 C3 1.422(5)
C2 H3 0.9500
C3 C4 1.406(5)
C3 H4 0.9500
C4 C5 1.434(5)
C4 C8 1.517(5)
C5 C6 1.410(5)
C5 H5 0.9500
C6 H6 0.9500
C7 H7 0.9800
C7 H8 0.9800
C7 H9 0.9800
C8 C10 1.538(5)
C8 C9 1.550(6)
C8 H10 1.0000
C9 H11 0.9800
C9 H12 0.9800
C9 H13 0.9800
C10 H14 0.9800
C10 H15 0.9800
C10 H16 0.9800
C11 C12 1.387(5)
C11 C16 1.398(5)
C12 C13 1.383(5)
C13 C14 1.372(5)
C14 C15 1.378(5)
C15 C16 1.382(5)
C17 C19 1.513(4)
C17 C18 1.532(4)
C17 H17 1.0000
C18 C25 1.512(4)
C18 H18 1.0000
C19 C24 1.383(4)
C19 C20 1.395(5)
C20 C21 1.382(5)
C20 H19 0.9500
C21 C22 1.379(6)
C21 H20 0.9500
C22 C23 1.386(6)
C22 H21 0.9500
C23 C24 1.397(5)
C23 H22 0.9500
C24 H23 0.9500
C25 C30 1.385(5)
C25 C26 1.390(5)
C26 C27 1.396(5)
C26 H24 0.9500
C27 C28 1.391(7)
C27 H25 0.9500
C28 C29 1.385(7)
C28 H26 0.9500
C29 C30 1.401(5)
C29 H27 0.9500
C30 H28 0.9500
C31 C32 1.426(5)
C31 C36 1.427(5)
C31 C37 1.501(5)
C32 C33 1.426(5)
C32 H31 0.9500
C33 C34 1.404(5)
C33 H32 0.9500
C34 C35 1.445(5)
C34 C38 1.517(5)
C35 C36 1.406(5)
C35 H33 0.9500
C36 H34 0.9500
C37 H35 0.9800
C37 H36 0.9800
C37 H37 0.9800
C38 C39 1.528(6)
C38 C40 1.544(6)
C38 H38 1.0000
C39 H39 0.9800
C39 H40 0.9800
C39 H41 0.9800
C40 H42 0.9800
C40 H43 0.9800
C40 H44 0.9800
C41 C42 1.383(5)
C41 C46 1.398(5)
C42 C43 1.367(6)
C43 C44 1.388(6)
C44 C45 1.380(5)
C45 C46 1.386(5)
C47 C49 1.510(5)
C47 C48 1.538(4)
C47 H45 1.0000
C48 C55 1.519(4)
C48 H46 1.0000
C49 C54 1.370(5)
C49 C50 1.396(5)
C50 C51 1.380(5)
C50 H47 0.9500
C51 C52 1.377(6)
C51 H48 0.9500
C52 C53 1.383(6)
C52 H49 0.9500
C53 C54 1.399(6)
C53 H50 0.9500
C54 H51 0.9500
C55 C56 1.386(5)
C55 C60 1.391(5)
C56 C57 1.399(5)
C56 H52 0.9500
C57 C58 1.381(6)
C57 H53 0.9500
C58 C59 1.395(6)
C58 H54 0.9500
C59 C60 1.397(5)
C59 H55 0.9500
C60 H56 0.9500

loop_
_geom_hbond_atom_site_label_D
_geom_hbond_atom_site_label_H
_geom_hbond_atom_site_label_A
_geom_hbond_distance_DA
_geom_hbond_distance_DH
_geom_hbond_distance_HA
_geom_hbond_angle_DHA
_geom_hbond_publ_flag
N1 H1 Cl2 3.189(3) 0.910 2.674 116.8 no
N1 H1 O4 2.983(4) 0.910 2.148 152.1 no

loop_
_geom_torsion_atom_site_label_1
_geom_torsion_atom_site_label_2
_geom_torsion_atom_site_label_3
_geom_torsion_atom_site_label_4
_geom_torsion
O1 S1 N2 C18 170.6(2)
O2 S1 N2 C18 36.1(3)
C11 S1 N2 C18 -78.5(2)
O1 S1 N2 Ru1 36.75(19)
O2 S1 N2 Ru1 -97.71(17)
C11 S1 N2 Ru1 147.65(16)
O3 S2 N4 C48 169.2(2)
O4 S2 N4 C48 35.3(3)
C46 S2 N4 C48 -78.2(2)
O3 S2 N4 Ru2 32.88(19)
O4 S2 N4 Ru2 -101.01(17)
C46 S2 N4 Ru2 145.54(16)
C6 C1 C2 C3 -1.8(5)
C7 C1 C2 C3 -177.8(3)
Ru1 C1 C2 C3 -54.4(3)
C6 C1 C2 Ru1 52.7(3)
C7 C1 C2 Ru1 -123.3(3)
C1 C2 C3 C4 0.8(5)
Ru1 C2 C3 C4 -53.7(3)
C1 C2 C3 Ru1 54.6(3)
C2 C3 C4 C5 -0.1(5)
Ru1 C3 C4 C5 -52.8(3)
C2 C3 C4 C8 177.6(3)
Ru1 C3 C4 C8 125.0(3)
C2 C3 C4 Ru1 52.7(3)
C3 C4 C5 C6 0.4(5)
C8 C4 C5 C6 -177.4(3)
Ru1 C4 C5 C6 -52.5(3)
C3 C4 C5 Ru1 53.0(3)
C8 C4 C5 Ru1 -124.9(3)
C4 C5 C6 C1 -1.5(5)
Ru1 C5 C6 C1 -55.0(3)
C4 C5 C6 Ru1 53.5(3)
C2 C1 C6 C5 2.1(5)
C7 C1 C6 C5 178.2(3)
Ru1 C1 C6 C5 55.0(3)
C2 C1 C6 Ru1 -52.9(3)
C7 C1 C6 Ru1 123.1(3)
C3 C4 C8 C10 104.2(4)
C5 C4 C8 C10 -78.1(4)
Ru1 C4 C8 C10 -165.5(3)
C3 C4 C8 C9 -18.7(5)
C5 C4 C8 C9 159.1(3)
Ru1 C4 C8 C9 71.6(4)
O1 S1 C11 C12 54.2(3)
O2 S1 C11 C12 178.7(3)
N2 S1 C11 C12 -60.9(3)
O1 S1 C11 C16 -126.4(3)
O2 S1 C11 C16 -2.0(3)
N2 S1 C11 C16 118.4(3)
C16 C11 C12 F1 -179.6(3)
S1 C11 C12 F1 -0.2(4)
C16 C11 C12 C13 -1.7(5)
S1 C11 C12 C13 177.7(3)
F1 C12 C13 F2 0.1(5)
C11 C12 C13 F2 -177.9(3)
F1 C12 C13 C14 180.0(3)
C11 C12 C13 C14 2.0(5)
F2 C13 C14 F3 -1.4(5)
C12 C13 C14 F3 178.7(3)
F2 C13 C14 C15 178.1(3)
C12 C13 C14 C15 -1.8(5)
F3 C14 C15 F4 0.7(5)
C13 C14 C15 F4 -178.8(3)
F3 C14 C15 C16 -179.1(3)
C13 C14 C15 C16 1.5(5)
F4 C15 C16 F5 -1.2(5)
C14 C15 C16 F5 178.6(3)
F4 C15 C16 C11 179.0(3)
C14 C15 C16 C11 -1.2(5)
C12 C11 C16 F5 -178.5(3)
S1 C11 C16 F5 2.2(5)
C12 C11 C16 C15 1.3(5)
S1 C11 C16 C15 -178.1(3)
Ru1 N1 C17 C19 -166.7(2)
Ru1 N1 C17 C18 -43.2(3)
S1 N2 C18 C25 64.9(3)
Ru1 N2 C18 C25 -158.7(2)
S1 N2 C18 C17 -173.7(2)
Ru1 N2 C18 C17 -37.4(3)
N1 C17 C18 N2 52.1(3)
C19 C17 C18 N2 176.5(2)
N1 C17 C18 C25 175.9(3)
C19 C17 C18 C25 -59.7(3)
N1 C17 C19 C24 -123.8(3)
C18 C17 C19 C24 114.7(3)
N1 C17 C19 C20 59.6(4)
C18 C17 C19 C20 -61.9(4)
C24 C19 C20 C21 -0.9(5)
C17 C19 C20 C21 175.7(3)
C19 C20 C21 C22 -0.4(6)
C20 C21 C22 C23 1.3(6)
C21 C22 C23 C24 -0.8(6)
C20 C19 C24 C23 1.4(5)
C17 C19 C24 C23 -175.3(3)
C22 C23 C24 C19 -0.6(6)
N2 C18 C25 C30 -120.8(3)
C17 C18 C25 C30 119.6(3)
N2 C18 C25 C26 60.0(4)
C17 C18 C25 C26 -59.7(4)
C30 C25 C26 C27 0.8(5)
C18 C25 C26 C27 -180.0(3)
C25 C26 C27 C28 0.7(6)
C26 C27 C28 C29 -1.4(6)
C27 C28 C29 C30 0.7(6)
C26 C25 C30 C29 -1.5(5)
C18 C25 C30 C29 179.2(3)
C28 C29 C30 C25 0.8(6)
C36 C31 C32 C33 -3.3(5)
C37 C31 C32 C33 179.8(3)
Ru2 C31 C32 C33 -55.9(3)
C36 C31 C32 Ru2 52.6(3)
C37 C31 C32 Ru2 -124.3(3)
C31 C32 C33 C34 2.6(5)
Ru2 C32 C33 C34 -53.7(3)
C31 C32 C33 Ru2 56.3(3)
C32 C33 C34 C35 -0.2(5)
Ru2 C33 C34 C35 -52.4(3)
C32 C33 C34 C38 177.3(3)
Ru2 C33 C34 C38 125.0(3)
C32 C33 C34 Ru2 52.2(3)
C33 C34 C35 C36 -1.4(5)
C38 C34 C35 C36 -178.9(3)
Ru2 C34 C35 C36 -53.8(3)
C33 C34 C35 Ru2 52.4(3)
C38 C34 C35 Ru2 -125.2(3)
C34 C35 C36 C31 0.6(5)
Ru2 C35 C36 C31 -53.4(3)
C34 C35 C36 Ru2 54.0(3)
C32 C31 C36 C35 1.7(5)
C37 C31 C36 C35 178.6(3)
Ru2 C31 C36 C35 53.4(3)
C32 C31 C36 Ru2 -51.7(3)
C37 C31 C36 Ru2 125.2(3)
C33 C34 C38 C39 -20.6(5)
C35 C34 C38 C39 156.9(3)
Ru2 C34 C38 C39 70.0(4)
C33 C34 C38 C40 104.0(4)
C35 C34 C38 C40 -78.6(4)
Ru2 C34 C38 C40 -165.4(3)
F6 C41 C42 F7 0.5(5)
C46 C41 C42 F7 -178.1(3)
F6 C41 C42 C43 178.7(3)
C46 C41 C42 C43 0.1(6)
F7 C42 C43 F8 -1.1(6)
C41 C42 C43 F8 -179.3(3)
F7 C42 C43 C44 179.5(3)
C41 C42 C43 C44 1.3(6)
F8 C43 C44 F9 -0.7(6)
C42 C43 C44 F9 178.7(3)
F8 C43 C44 C45 179.5(3)
C42 C43 C44 C45 -1.1(6)
F9 C44 C45 F10 0.6(5)
C43 C44 C45 F10 -179.6(3)
F9 C44 C45 C46 179.6(3)
C43 C44 C45 C46 -0.5(6)
F10 C45 C46 C41 -179.1(3)
C44 C45 C46 C41 1.9(5)
F10 C45 C46 S2 3.5(5)
C44 C45 C46 S2 -175.5(3)
F6 C41 C46 C45 179.7(3)
C42 C41 C46 C45 -1.7(5)
F6 C41 C46 S2 -2.7(4)
C42 C41 C46 S2 175.9(3)
O3 S2 C46 C45 -130.6(3)
O4 S2 C46 C45 -6.2(3)
N4 S2 C46 C45 113.8(3)
O3 S2 C46 C41 52.0(3)
O4 S2 C46 C41 176.4(3)
N4 S2 C46 C41 -63.6(3)
Ru2 N3 C47 C49 -178.3(2)
Ru2 N3 C47 C48 -53.6(3)
S2 N4 C48 C55 71.6(3)
Ru2 N4 C48 C55 -150.4(2)
S2 N4 C48 C47 -165.9(2)
Ru2 N4 C48 C47 -28.0(3)
N3 C47 C48 N4 52.1(3)
C49 C47 C48 N4 177.2(3)
N3 C47 C48 C55 176.3(3)
C49 C47 C48 C55 -58.6(4)
N3 C47 C49 C54 -135.7(4)
C48 C47 C49 C54 103.4(4)
N3 C47 C49 C50 46.5(5)
C48 C47 C49 C50 -74.5(4)
C54 C49 C50 C51 0.3(6)
C47 C49 C50 C51 178.2(4)
C49 C50 C51 C52 -0.8(7)
C50 C51 C52 C53 1.1(7)
C51 C52 C53 C54 -0.9(7)
C50 C49 C54 C53 -0.1(6)
C47 C49 C54 C53 -178.0(4)
C52 C53 C54 C49 0.4(7)
N4 C48 C55 C56 -129.2(3)
C47 C48 C55 C56 110.7(4)
N4 C48 C55 C60 51.0(4)
C47 C48 C55 C60 -69.0(4)
C60 C55 C56 C57 -1.6(5)
C48 C55 C56 C57 178.7(3)
C55 C56 C57 C58 0.2(6)
C56 C57 C58 C59 0.9(6)
C57 C58 C59 C60 -0.5(6)
C56 C55 C60 C59 1.9(5)
C48 C55 C60 C59 -178.4(3)
C58 C59 C60 C55 -0.9(5)
